data_7034353
loop_
_publ_author_name
'Liu, Lu'
'Zhang, Bingbing'
'Zhang, Fangfang'
'Pan, Shilie'
'Zhang, Fangyuan'
'Zhang, Xingwen'
'Dong, Xiaoyu'
'Yang, Zhihua'

_publ_section_title
;
 Pb6Ba2(BO3)5X (X = Cl, Br): new borate halides with strong predicted
 optical anisotropies derived from Pb(2+) and (BO3)(3.).
;
_journal_issue 15
_journal_name_full 'Dalton transactions (Cambridge, England : 2003)'
_journal_page_first 7041
_journal_page_last 7047
_journal_paper_doi 10.1039/c5dt00641d
_journal_volume 44
_journal_year 2015
_chemical_formula_sum 'B5 Ba2 Cl O15 Pb6'
_chemical_formula_weight 1847.32
_chemical_name_systematic
; 
 ? 
;
_space_group_IT_number 12
_symmetry_cell_setting monoclinic
_symmetry_space_group_name_Hall '-C 2y'
_symmetry_space_group_name_H-M 'C 1 2/m 1'
_atom_sites_solution_primary direct
_atom_sites_solution_secondary difmap
_audit_creation_method SHELXL-97
_audit_update_record
;
2015-02-07 deposited with the CCDC.
2015-03-05 downloaded from the CCDC.
;
_cell_angle_alpha 90.00
_cell_angle_beta 101.172(6)
_cell_angle_gamma 90.00
_cell_formula_units_Z 2
_cell_length_a 9.3155(7)
_cell_length_b 5.3958(5)
_cell_length_c 17.9757(17)
_cell_measurement_reflns_used 1017
_cell_measurement_temperature 296(2)
_cell_measurement_theta_max 27.42
_cell_measurement_theta_min 3.47
_cell_volume 886.42(14)
_computing_cell_refinement 'Bruker SMART'
_computing_data_collection 'Bruker SMART'
_computing_data_reduction 'Bruker SAINT'
_computing_molecular_graphics 'Bruker SHELXTL'
_computing_publication_material 'Bruker SHELXTL'
_computing_structure_refinement 'SHELXL-97 (Sheldrick, 1997)'
_computing_structure_solution 'SHELXS-97 (Sheldrick, 1990)'
_diffrn_ambient_temperature 296(2)
_diffrn_measured_fraction_theta_full 0.997
_diffrn_measured_fraction_theta_max 0.997
_diffrn_measurement_device_type 'CCD area detector'
_diffrn_measurement_method 'phi and omega scans'
_diffrn_radiation_monochromator graphite
_diffrn_radiation_source 'fine-focus sealed tube'
_diffrn_radiation_type MoK\a
_diffrn_radiation_wavelength 0.71073
_diffrn_reflns_av_R_equivalents 0.0617
_diffrn_reflns_av_sigmaI/netI 0.0526
_diffrn_reflns_limit_h_max 10
_diffrn_reflns_limit_h_min -10
_diffrn_reflns_limit_k_max 5
_diffrn_reflns_limit_k_min -6
_diffrn_reflns_limit_l_max 18
_diffrn_reflns_limit_l_min -21
_diffrn_reflns_number 3358
_diffrn_reflns_theta_full 25.00
_diffrn_reflns_theta_max 25.00
_diffrn_reflns_theta_min 3.47
_exptl_absorpt_coefficient_mu 61.348
_exptl_absorpt_correction_T_max 0.15309
_exptl_absorpt_correction_T_min 0.02095
_exptl_absorpt_correction_type numerical
_exptl_crystal_colour colourless
_exptl_crystal_density_diffrn 6.921
_exptl_crystal_density_method 'not measured'
_exptl_crystal_description block
_exptl_crystal_F_000 1532
_exptl_crystal_size_max 0.204
_exptl_crystal_size_mid 0.088
_exptl_crystal_size_min 0.035
_refine_diff_density_max 2.323
_refine_diff_density_min -2.379
_refine_diff_density_rms 0.476
_refine_ls_extinction_method none
_refine_ls_goodness_of_fit_ref 1.120
_refine_ls_matrix_type full
_refine_ls_number_parameters 89
_refine_ls_number_reflns 868
_refine_ls_number_restraints 24
_refine_ls_restrained_S_all 1.103
_refine_ls_R_factor_all 0.0554
_refine_ls_R_factor_gt 0.0465
_refine_ls_shift/su_max 0.000
_refine_ls_shift/su_mean 0.000
_refine_ls_structure_factor_coef Fsqd
_refine_ls_weighting_details 'calc w=1/[\s^2^(Fo^2^)+(0.0238P)^2^+115.8808P] where P=(Fo^2^+2Fc^2^)/3'
_refine_ls_weighting_scheme calc
_refine_ls_wR_factor_gt 0.1033
_refine_ls_wR_factor_ref 0.1063
_reflns_number_gt 740
_reflns_number_total 868
_reflns_threshold_expression >2sigma(I)
_cod_data_source_file c5dt00641d2.cif
_cod_data_source_block 1111
_cod_depositor_comments
;
The following automatic conversions were performed:

'_symmetry_cell_setting' value 'Monoclinic' changed to 'monoclinic'
according to
/usr/data/users/saulius/crontab/automatic-downloads/rss-feeds/RSC/lib/dictionaries/cif_core.dic
dictionary named 'cif_core.dic' version 2.4.2 from 2011-04-26.

Automatic conversion script
Id: cif_fix_values 3105 2015-03-04 15:46:00Z robertas 

 Adding full bibliography for 7034353--7034354.cif.
;
_cod_original_cell_volume 886.42(13)
_cod_original_sg_symbol_H-M C2/m
_cod_database_code 7034353

loop_
_symmetry_equiv_pos_as_xyz
'x, y, z'
'-x, y, -z'
'x+1/2, y+1/2, z'
'-x+1/2, y+1/2, -z'
'-x, -y, -z'
'x, -y, z'
'-x+1/2, -y+1/2, -z'
'x+1/2, -y+1/2, z'

loop_
_atom_site_label
_atom_site_type_symbol
_atom_site_fract_x
_atom_site_fract_y
_atom_site_fract_z
_atom_site_U_iso_or_equiv
_atom_site_adp_type
_atom_site_occupancy
_atom_site_symmetry_multiplicity
_atom_site_calc_flag
_atom_site_refinement_flags
Pb1 Pb 0.64175(11) 1.0000 0.43605(6) 0.0114(3) Uani 1 2 d S
Pb2 Pb 0.55335(13) 1.0000 0.18880(7) 0.0274(4) Uani 1 2 d S
Pb3 Pb 0.85507(13) 1.0000 0.07481(7) 0.0290(4) Uani 1 2 d S
Ba1 Ba 0.92408(16) 1.0000 0.30382(9) 0.0122(4) Uani 1 2 d S
Cl1 Cl 1.0000 1.0000 0.5000 0.0165(19) Uani 1 4 d S
B1 B 0.708(3) 0.5000 0.1741(15) 0.002(5) Uani 1 2 d SU
B2 B 0.274(3) 1.0000 0.3588(18) 0.013(6) Uani 1 2 d SU
B3 B 1.0000 0.5000 0.0000 0.049(15) Uani 1 4 d SU
O1 O 0.7030(13) 0.724(2) 0.3533(7) 0.013(3) Uani 1 1 d .
O2 O 0.4248(19) 1.0000 0.3551(10) 0.015(4) Uani 1 2 d S
O3 O 0.557(2) 0.5000 0.1753(10) 0.016(4) Uani 1 2 d S
O4 O 0.7797(15) 0.722(2) 0.1771(8) 0.020(3) Uani 1 1 d .
O5 O 1.0000 0.210(10) 0.0000 0.052(14) Uani 0.50 2 d SP
O6 O 0.982(4) 0.590(6) 0.064(2) 0.052(10) Uani 0.50 1 d PU

loop_
_atom_site_aniso_label
_atom_site_aniso_U_11
_atom_site_aniso_U_22
_atom_site_aniso_U_33
_atom_site_aniso_U_23
_atom_site_aniso_U_13
_atom_site_aniso_U_12
Pb1 0.0144(6) 0.0100(5) 0.0105(6) 0.000 0.0041(4) 0.000
Pb2 0.0275(7) 0.0202(6) 0.0349(8) 0.000 0.0073(6) 0.000
Pb3 0.0209(7) 0.0432(8) 0.0227(7) 0.000 0.0037(5) 0.000
Ba1 0.0129(8) 0.0137(8) 0.0110(8) 0.000 0.0054(7) 0.000
Cl1 0.009(4) 0.023(5) 0.017(5) 0.000 -0.001(4) 0.000
B1 0.002(5) 0.002(5) 0.002(5) 0.000 0.0004(14) 0.000
B2 0.013(6) 0.013(6) 0.013(6) 0.000 0.0029(16) 0.000
B3 0.049(15) 0.049(15) 0.049(15) 0.000 0.010(3) 0.000
O1 0.013(7) 0.010(6) 0.016(7) 0.001(5) 0.006(5) 0.009(5)
O2 0.015(10) 0.014(9) 0.018(11) 0.000 0.007(8) 0.000
O3 0.019(10) 0.021(10) 0.009(10) 0.000 0.002(8) 0.000
O4 0.031(8) 0.006(6) 0.026(8) 0.003(5) 0.012(6) -0.004(6)
O5 0.06(3) 0.04(3) 0.05(4) 0.000 0.01(3) 0.000
O6 0.052(10) 0.052(10) 0.052(10) -0.0001(10) 0.010(2) 0.0001(10)

loop_
_atom_type_symbol
_atom_type_description
_atom_type_scat_dispersion_real
_atom_type_scat_dispersion_imag
_atom_type_scat_source
B B 0.0013 0.0007 'International Tables Vol C Tables 4.2.6.8 and 6.1.1.4'
O O 0.0106 0.0060 'International Tables Vol C Tables 4.2.6.8 and 6.1.1.4'
Cl Cl 0.1484 0.1585 'International Tables Vol C Tables 4.2.6.8 and 6.1.1.4'
Ba Ba -0.3244 2.2819 'International Tables Vol C Tables 4.2.6.8 and 6.1.1.4'
Pb Pb -3.3944 10.1111 'International Tables Vol C Tables 4.2.6.8 and 6.1.1.4'

loop_
_geom_angle_atom_site_label_1
_geom_angle_atom_site_label_2
_geom_angle_atom_site_label_3
_geom_angle
_geom_angle_site_symmetry_1
_geom_angle_site_symmetry_3
O2 Pb1 O1 83.3(4) . .
O2 Pb1 O1 83.3(4) . 6_575
O1 Pb1 O1 82.7(6) . 6_575
O2 Pb1 Ba1 103.6(4) . .
O1 Pb1 Ba1 46.1(3) . .
O1 Pb1 Ba1 46.1(3) 6_575 .
O2 Pb1 Ba1 46.31(12) . 3_445
O1 Pb1 Ba1 46.3(3) . 3_445
O1 Pb1 Ba1 102.9(3) 6_575 3_445
Ba1 Pb1 Ba1 87.74(3) . 3_445
O2 Pb1 Ba1 46.31(12) . 3_455
O1 Pb1 Ba1 102.9(3) . 3_455
O1 Pb1 Ba1 46.3(3) 6_575 3_455
Ba1 Pb1 Ba1 87.74(3) . 3_455
Ba1 Pb1 Ba1 87.68(4) 3_445 3_455
O6 Pb2 O6 24.7(18) 8_465 3_455
O6 Pb2 O4 97.4(9) 8_465 6_575
O6 Pb2 O4 83.4(9) 3_455 6_575
O6 Pb2 O4 83.4(9) 8_465 .
O6 Pb2 O4 97.4(9) 3_455 .
O4 Pb2 O4 69.6(5) 6_575 .
O6 Pb2 O3 97.5(10) 8_465 1_565
O6 Pb2 O3 72.8(10) 3_455 1_565
O4 Pb2 O3 53.3(5) 6_575 1_565
O4 Pb2 O3 122.5(5) . 1_565
O6 Pb2 O3 72.8(10) 8_465 .
O6 Pb2 O3 97.5(10) 3_455 .
O4 Pb2 O3 122.5(5) 6_575 .
O4 Pb2 O3 53.3(5) . .
O3 Pb2 O3 169.4(7) 1_565 .
O6 Pb2 Pb3 43.0(9) 8_465 3_445
O6 Pb2 Pb3 65.4(9) 3_455 3_445
O4 Pb2 Pb3 134.5(3) 6_575 3_445
O4 Pb2 Pb3 82.0(3) . 3_445
O3 Pb2 Pb3 134.1(4) 1_565 3_445
O3 Pb2 Pb3 39.6(4) . 3_445
O6 Pb2 Pb3 65.4(9) 8_465 3_455
O6 Pb2 Pb3 43.0(9) 3_455 3_455
O4 Pb2 Pb3 82.0(3) 6_575 3_455
O4 Pb2 Pb3 134.5(3) . 3_455
O3 Pb2 Pb3 39.6(4) 1_565 3_455
O3 Pb2 Pb3 134.1(4) . 3_455
Pb3 Pb2 Pb3 94.85(4) 3_445 3_455
O6 Pb2 Ba1 128.5(8) 8_465 .
O6 Pb2 Ba1 128.5(8) 3_455 .
O4 Pb2 Ba1 50.4(3) 6_575 .
O4 Pb2 Ba1 50.4(3) . .
O3 Pb2 Ba1 91.4(4) 1_565 .
O3 Pb2 Ba1 91.4(4) . .
Pb3 Pb2 Ba1 129.29(2) 3_445 .
Pb3 Pb2 Ba1 129.29(2) 3_455 .
O6 Pb2 Ba1 129.6(9) 8_465 3_455
O6 Pb2 Ba1 109.2(9) 3_455 3_455
O4 Pb2 Ba1 89.0(3) 6_575 3_455
O4 Pb2 Ba1 143.7(3) . 3_455
O3 Pb2 Ba1 48.8(4) 1_565 3_455
O3 Pb2 Ba1 141.2(4) . 3_455
Pb3 Pb2 Ba1 131.25(5) 3_445 3_455
Pb3 Pb2 Ba1 66.19(3) 3_455 3_455
Ba1 Pb2 Ba1 93.29(4) . 3_455
O6 Pb2 Ba1 109.2(9) 8_465 3_445
O6 Pb2 Ba1 129.6(9) 3_455 3_445
O4 Pb2 Ba1 143.7(3) 6_575 3_445
O4 Pb2 Ba1 89.0(3) . 3_445
O3 Pb2 Ba1 141.2(4) 1_565 3_445
O3 Pb2 Ba1 48.8(4) . 3_445
Pb3 Pb2 Ba1 66.19(3) 3_445 3_445
Pb3 Pb2 Ba1 131.25(5) 3_455 3_445
Ba1 Pb2 Ba1 93.29(4) . 3_445
Ba1 Pb2 Ba1 92.42(4) 3_455 3_445
O3 Pb3 O5 88.7(4) 3 1_565
O3 Pb3 O5 88.7(4) 3 5_765
O5 Pb3 O5 57(2) 1_565 5_765
O3 Pb3 O6 75.1(8) 3 6_575
O5 Pb3 O6 38.2(13) 1_565 6_575
O5 Pb3 O6 92.8(14) 5_765 6_575
O3 Pb3 O6 75.1(8) 3 .
O5 Pb3 O6 92.8(14) 1_565 .
O5 Pb3 O6 38.2(13) 5_765 .
O6 Pb3 O6 121.7(15) 6_575 .
O3 Pb3 O4 74.8(5) 3 6_575
O5 Pb3 O4 113.0(11) 1_565 6_575
O5 Pb3 O4 161.5(6) 5_765 6_575
O6 Pb3 O4 75.0(8) 6_575 6_575
O6 Pb3 O4 139.4(9) . 6_575
O3 Pb3 O4 74.8(5) 3 .
O5 Pb3 O4 161.5(6) 1_565 .
O5 Pb3 O4 113.0(11) 5_765 .
O6 Pb3 O4 139.4(9) 6_575 .
O6 Pb3 O4 75.0(8) . .
O4 Pb3 O4 71.3(6) 6_575 .
O3 Pb3 Pb2 47.62(4) 3 3
O5 Pb3 Pb2 71.6(8) 1_565 3
O5 Pb3 Pb2 112.9(8) 5_765 3
O6 Pb3 Pb2 37.6(8) 6_575 3
O6 Pb3 Pb2 119.6(8) . 3
O4 Pb3 Pb2 49.4(3) 6_575 3
O4 Pb3 Pb2 102.0(3) . 3
O3 Pb3 Pb2 47.62(4) 3 3_545
O5 Pb3 Pb2 112.9(8) 1_565 3_545
O5 Pb3 Pb2 71.6(8) 5_765 3_545
O6 Pb3 Pb2 119.6(8) 6_575 3_545
O6 Pb3 Pb2 37.6(8) . 3_545
O4 Pb3 Pb2 102.0(3) 6_575 3_545
O4 Pb3 Pb2 49.4(3) . 3_545
Pb2 Pb3 Pb2 94.85(4) 3 3_545
O3 Pb3 Ba1 43.0(4) 3 .
O5 Pb3 Ba1 125.6(5) 1_565 .
O5 Pb3 Ba1 125.6(5) 5_765 .
O6 Pb3 Ba1 95.4(8) 6_575 .
O6 Pb3 Ba1 95.4(8) . .
O4 Pb3 Ba1 44.3(3) 6_575 .
O4 Pb3 Ba1 44.3(3) . .
Pb2 Pb3 Ba1 57.78(3) 3 .
Pb2 Pb3 Ba1 57.78(3) 3_545 .
O1 Ba1 O1 63.7(5) . 6_575
O1 Ba1 O3 136.1(4) . 3
O1 Ba1 O3 136.1(4) 6_575 3
O1 Ba1 O4 73.3(4) . .
O1 Ba1 O4 105.7(4) 6_575 .
O3 Ba1 O4 63.7(4) 3 .
O1 Ba1 O4 105.7(4) . 6_575
O1 Ba1 O4 73.3(4) 6_575 6_575
O3 Ba1 O4 63.7(4) 3 6_575
O4 Ba1 O4 63.8(5) . 6_575
O1 Ba1 O1 143.4(5) . 3
O1 Ba1 O1 110.8(2) 6_575 3
O3 Ba1 O1 74.8(4) 3 3
O4 Ba1 O1 137.5(3) . 3
O4 Ba1 O1 106.7(4) 6_575 3
O1 Ba1 O1 110.8(2) . 8_565
O1 Ba1 O1 143.4(5) 6_575 8_565
O3 Ba1 O1 74.8(4) 3 8_565
O4 Ba1 O1 106.7(4) . 8_565
O4 Ba1 O1 137.5(3) 6_575 8_565
O1 Ba1 O1 50.3(5) 3 8_565
O1 Ba1 O2 110.7(4) . 3
O1 Ba1 O2 49.8(4) 6_575 3
O3 Ba1 O2 106.9(3) 3 3
O4 Ba1 O2 136.9(5) . 3
O4 Ba1 O2 74.4(4) 6_575 3
O1 Ba1 O2 63.4(4) 3 3
O1 Ba1 O2 110.9(4) 8_565 3
O1 Ba1 O2 49.8(4) . 3_545
O1 Ba1 O2 110.7(4) 6_575 3_545
O3 Ba1 O2 106.9(3) 3 3_545
O4 Ba1 O2 74.4(4) . 3_545
O4 Ba1 O2 136.9(5) 6_575 3_545
O1 Ba1 O2 110.9(4) 3 3_545
O1 Ba1 O2 63.4(4) 8_565 3_545
O2 Ba1 O2 142.3(7) 3 3_545
O1 Ba1 B2 131.4(5) . 1_655
O1 Ba1 B2 131.4(5) 6_575 1_655
O3 Ba1 B2 71.0(7) 3 1_655
O4 Ba1 B2 122.7(5) . 1_655
O4 Ba1 B2 122.7(5) 6_575 1_655
O1 Ba1 B2 25.2(2) 3 1_655
O1 Ba1 B2 25.2(2) 8_565 1_655
O2 Ba1 B2 87.8(4) 3 1_655
O2 Ba1 B2 87.8(4) 3_545 1_655
O1 Ba1 B2 87.6(5) . 3
O1 Ba1 B2 24.5(5) 6_575 3
O3 Ba1 B2 121.8(5) 3 3
O4 Ba1 B2 120.9(6) . 3
O4 Ba1 B2 69.1(6) 6_575 3
O1 Ba1 B2 88.5(5) 3 3
O1 Ba1 B2 132.2(6) 8_565 3
O2 Ba1 B2 25.6(6) 3 3
O2 Ba1 B2 130.9(5) 3_545 3
B2 Ba1 B2 111.9(6) 1_655 3
O1 Ba1 B2 24.5(5) . 3_545
O1 Ba1 B2 87.6(5) 6_575 3_545
O3 Ba1 B2 121.8(5) 3 3_545
O4 Ba1 B2 69.1(6) . 3_545
O4 Ba1 B2 120.9(6) 6_575 3_545
O1 Ba1 B2 132.2(6) 3 3_545
O1 Ba1 B2 88.5(5) 8_565 3_545
O2 Ba1 B2 130.9(5) 3 3_545
O2 Ba1 B2 25.6(6) 3_545 3_545
B2 Ba1 B2 111.9(6) 1_655 3_545
B2 Ba1 B2 110.7(8) 3 3_545
Ba1 Cl1 Ba1 180.0 . 5_776
O4 B1 O4 122(2) . 6_565
O4 B1 O3 118.8(10) . .
O4 B1 O3 118.8(10) 6_565 .
O1 B2 O1 124(2) 8_465 3_455
O1 B2 O2 117.6(12) 8_465 .
O1 B2 O2 117.6(12) 3_455 .
O1 B2 Ba1 62.2(12) 8_465 1_455
O1 B2 Ba1 62.2(12) 3_455 1_455
O2 B2 Ba1 159.8(19) . 1_455
O1 B2 Ba1 158.6(19) 8_465 3_455
O1 B2 Ba1 58.7(8) 3_455 3_455
O2 B2 Ba1 60.1(6) . 3_455
Ba1 B2 Ba1 111.9(6) 1_455 3_455
O1 B2 Ba1 58.7(8) 8_465 3_445
O1 B2 Ba1 158.6(19) 3_455 3_445
O2 B2 Ba1 60.1(6) . 3_445
Ba1 B2 Ba1 111.9(6) 1_455 3_445
Ba1 B2 Ba1 110.7(8) 3_455 3_445
O6 B3 O6 136(3) . 2_755
O6 B3 O6 180.0(13) . 5_765
O6 B3 O6 44(3) 2_755 5_765
O6 B3 O6 44(3) . 6_565
O6 B3 O6 180.0(13) 2_755 6_565
O6 B3 O6 136(3) 5_765 6_565
O6 B3 O5 67.9(16) . 5_765
O6 B3 O5 67.9(16) 2_755 5_765
O6 B3 O5 112.1(16) 5_765 5_765
O6 B3 O5 112.1(16) 6_565 5_765
O6 B3 O5 112.1(16) . .
O6 B3 O5 112.1(16) 2_755 .
O6 B3 O5 67.9(16) 5_765 .
O6 B3 O5 67.9(16) 6_565 .
O5 B3 O5 180.000(1) 5_765 .
B2 O1 Pb1 135.6(15) 3_545 .
B2 O1 Ba1 96.8(12) 3_545 .
Pb1 O1 Ba1 98.8(4) . .
B2 O1 Ba1 92.6(13) 3_545 3_445
Pb1 O1 Ba1 98.9(4) . 3_445
Ba1 O1 Ba1 143.4(5) . 3_445
B2 O2 Pb1 138.0(17) . .
B2 O2 Ba1 94.3(6) . 3_455
Pb1 O2 Ba1 98.9(4) . 3_455
B2 O2 Ba1 94.3(6) . 3_445
Pb1 O2 Ba1 98.9(4) . 3_445
Ba1 O2 Ba1 142.3(7) 3_455 3_445
B1 O3 Pb3 130.0(15) . 3_445
B1 O3 Pb2 91.7(4) . .
Pb3 O3 Pb2 92.8(4) 3_445 .
B1 O3 Pb2 91.7(4) . 1_545
Pb3 O3 Pb2 92.8(4) 3_445 1_545
Pb2 O3 Pb2 169.4(7) . 1_545
B1 O3 Ba1 127.4(15) . 3_445
Pb3 O3 Ba1 102.7(6) 3_445 3_445
Pb2 O3 Ba1 85.0(4) . 3_445
Pb2 O3 Ba1 85.0(4) 1_545 3_445
B1 O4 Pb3 133.0(14) . .
B1 O4 Pb2 96.2(11) . .
Pb3 O4 Pb2 93.4(4) . .
B1 O4 Ba1 130.2(14) . .
Pb3 O4 Ba1 96.5(4) . .
Pb2 O4 Ba1 84.1(4) . .
B3 O5 O6 47.9(19) . 6_565
B3 O5 O6 47.9(19) . 5_765
O6 O5 O6 96(4) 6_565 5_765
B3 O5 Pb3 118.5(12) . 1_545
O6 O5 Pb3 76.4(12) 6_565 1_545
O6 O5 Pb3 151.1(16) 5_765 1_545
B3 O5 Pb3 118.5(12) . 5_765
O6 O5 Pb3 151.1(16) 6_565 5_765
O6 O5 Pb3 76.4(12) 5_765 5_765
Pb3 O5 Pb3 123(2) 1_545 5_765
O6 O6 B3 67.9(16) 6_565 .
O6 O6 O5 132.1(19) 6_565 5_765
B3 O6 O5 64(2) . 5_765
O6 O6 Pb2 77.7(9) 6_565 3_545
B3 O6 Pb2 138(2) . 3_545
O5 O6 Pb2 143(2) 5_765 3_545
O6 O6 Pb3 150.9(7) 6_565 .
B3 O6 Pb3 123(2) . .
O5 O6 Pb3 65.4(17) 5_765 .
Pb2 O6 Pb3 99.4(13) 3_545 .

loop_
_geom_bond_atom_site_label_1
_geom_bond_atom_site_label_2
_geom_bond_distance
_geom_bond_site_symmetry_2
Pb1 O2 2.250(19) .
Pb1 O1 2.254(12) .
Pb1 O1 2.254(12) 6_575
Pb1 Ba1 3.8717(17) .
Pb1 Ba1 3.8952(13) 3_445
Pb1 Ba1 3.8952(13) 3_455
Pb2 O6 2.27(4) 8_465
Pb2 O6 2.27(4) 3_455
Pb2 O4 2.629(13) 6_575
Pb2 O4 2.629(13) .
Pb2 O3 2.7095(17) 1_565
Pb2 O3 2.7095(16) .
Pb2 Pb3 3.6637(12) 3_445
Pb2 Pb3 3.6637(12) 3_455
Pb2 Ba1 3.665(2) .
Pb2 Ba1 3.7374(13) 3_455
Pb2 Ba1 3.7374(13) 3_445
Pb3 O3 2.339(19) 3
Pb3 O5 2.37(3) 1_565
Pb3 O5 2.37(3) 5_765
Pb3 O6 2.53(3) 6_575
Pb3 O6 2.53(3) .
Pb3 O4 2.574(12) 6_575
Pb3 O4 2.574(12) .
Pb3 Pb2 3.6637(12) 3
Pb3 Pb2 3.6637(12) 3_545
Pb3 Ba1 4.042(2) .
Ba1 O1 2.821(12) .
Ba1 O1 2.821(11) 6_575
Ba1 O3 2.823(17) 3
Ba1 O4 2.839(14) .
Ba1 O4 2.839(14) 6_575
Ba1 O1 2.848(12) 3
Ba1 O1 2.848(12) 8_565
Ba1 O2 2.851(6) 3
Ba1 O2 2.851(6) 3_545
Ba1 B2 3.22(3) 1_655
Ba1 B2 3.279(16) 3
Ba1 B2 3.279(16) 3_545
Cl1 Ba1 3.4598(16) 5_776
B1 O4 1.369(17) .
B1 O4 1.369(17) 6_565
B1 O3 1.41(3) .
B2 O1 1.371(18) 8_465
B2 O1 1.371(18) 3_455
B2 O2 1.42(3) .
B2 Ba1 3.22(3) 1_455
B2 Ba1 3.279(16) 3_455
B2 Ba1 3.279(16) 3_445
B3 O6 1.29(4) .
B3 O6 1.29(4) 2_755
B3 O6 1.29(4) 5_765
B3 O6 1.29(4) 6_565
B3 O5 1.57(5) 5_765
B3 O5 1.57(5) .
O1 B2 1.371(18) 3_545
O1 Ba1 2.848(12) 3_445
O2 Ba1 2.851(6) 3_455
O2 Ba1 2.851(6) 3_445
O3 Pb3 2.339(19) 3_445
O3 Pb2 2.7095(16) 1_545
O3 Ba1 2.823(17) 3_445
O5 O6 1.61(5) 6_565
O5 O6 1.61(5) 5_765
O5 Pb3 2.37(3) 1_545
O5 Pb3 2.37(3) 5_765
O6 O6 0.97(7) 6_565
O6 O5 1.61(5) 5_765
O6 Pb2 2.27(4) 3_545
